data_4133490
loop_
_publ_author_name
'Mills, Michelle B.'
'Wohlhauser, Tobie'
'Stein, Benjamin'
'Verduyn, Willem R.'
'Song, Ellen'
'Dechambenoit, Pierre'
'Rouzi\`eres, Mathieu'
'Cl\'erac, Rodolphe'
'Preuss, Kathryn E.'

_publ_section_title
;
 Magnetic Bistability in Crystalline Organic Radicals: The Interplay of
 H-bonding, Pancake Bonding, and Electrostatics in
 4-(2'-Benzimidazolyl)-1,2,3,5-dithiadiazolyl.
;
_journal_issue 49
_journal_name_full 'Journal of the American Chemical Society'
_journal_page_first 16904
_journal_page_last 16908
_journal_paper_doi 10.1021/jacs.8b10370
_journal_volume 140
_journal_year 2018
_chemical_formula_moiety 'C8 H5 N4 S2'
_chemical_formula_sum 'C8 H5 N4 S2'
_chemical_formula_weight 221.28
_chemical_name_common HbimDTDA
_chemical_name_systematic 4-(2'-benzimidazolyl)-1,2,3,5-dithiadiazolyl
_space_group_crystal_system orthorhombic
_space_group_IT_number 61
_space_group_name_Hall '-P 2ac 2ab'
_space_group_name_H-M_alt 'P b c a'
_atom_sites_solution_hydrogens geom
_audit_creation_method SHELXL-2014/7
_cell_angle_alpha 90
_cell_angle_beta 90
_cell_angle_gamma 90
_cell_formula_units_Z 8
_cell_length_a 8.7702(18)
_cell_length_b 9.952(2)
_cell_length_c 21.743(4)
_cell_measurement_reflns_used 1492
_cell_measurement_temperature 310(2)
_cell_measurement_theta_max 18.56
_cell_measurement_theta_min 2.98
_cell_volume 1897.8(6)
_computing_cell_refinement 'Bruker SAINT'
_computing_data_collection 'Bruker APEX2'
_computing_data_reduction 'Bruker SAINT'
_computing_structure_refinement 'SHELXL-2014/7 (Sheldrick, 2014)'
_computing_structure_solution 'Intrinsic Phasing (Bruker)'
_diffrn_ambient_temperature 310(2)
_diffrn_measured_fraction_theta_full 1.000
_diffrn_measured_fraction_theta_max 1.000
_diffrn_measurement_device_type 'Bruker APEX-II Quasar'
_diffrn_measurement_method 'phi and omega scans'
_diffrn_radiation_type MoK\a
_diffrn_radiation_wavelength 0.71073
_diffrn_reflns_av_R_equivalents 0.1108
_diffrn_reflns_av_unetI/netI 0.0584
_diffrn_reflns_Laue_measured_fraction_full 1.000
_diffrn_reflns_Laue_measured_fraction_max 1.000
_diffrn_reflns_limit_h_max 9
_diffrn_reflns_limit_h_min -8
_diffrn_reflns_limit_k_max 10
_diffrn_reflns_limit_k_min -10
_diffrn_reflns_limit_l_max 22
_diffrn_reflns_limit_l_min -22
_diffrn_reflns_number 12772
_diffrn_reflns_point_group_measured_fraction_full 1.000
_diffrn_reflns_point_group_measured_fraction_max 1.000
_diffrn_reflns_theta_full 21.988
_diffrn_reflns_theta_max 21.988
_diffrn_reflns_theta_min 1.873
_diffrn_source 'Incoatec microfocus sealed tube'
_exptl_absorpt_coefficient_mu 0.522
_exptl_absorpt_correction_T_max 0.7447
_exptl_absorpt_correction_T_min 0.5813
_exptl_absorpt_correction_type multi-scan
_exptl_absorpt_process_details SADABS
_exptl_crystal_colour brown
_exptl_crystal_density_diffrn 1.549
_exptl_crystal_density_meas ?
_exptl_crystal_description plate
_exptl_crystal_F_000 904
_exptl_crystal_size_max 0.110
_exptl_crystal_size_mid 0.030
_exptl_crystal_size_min 0.010
_refine_diff_density_max 0.604
_refine_diff_density_min -0.413
_refine_diff_density_rms 0.080
_refine_ls_extinction_method none
_refine_ls_goodness_of_fit_ref 1.053
_refine_ls_hydrogen_treatment riding
_refine_ls_matrix_type full
_refine_ls_number_parameters 127
_refine_ls_number_reflns 1162
_refine_ls_number_restraints 0
_refine_ls_restrained_S_all 1.053
_refine_ls_R_factor_all 0.1024
_refine_ls_R_factor_gt 0.0717
_refine_ls_shift/su_max 0.000
_refine_ls_shift/su_mean 0.000
_refine_ls_structure_factor_coef Fsqd
_refine_ls_weighting_details 'w=1/[\s^2^(Fo^2^)+(0.1296P)^2^+1.9190P] where P=(Fo^2^+2Fc^2^)/3'
_refine_ls_weighting_scheme calc
_refine_ls_wR_factor_gt 0.1967
_refine_ls_wR_factor_ref 0.2173
_reflns_Friedel_coverage 0.000
_reflns_number_gt 796
_reflns_number_total 1162
_reflns_threshold_expression 'I > 2\s(I)'
_cod_data_source_file ja8b10370_si_015.cif
_cod_data_source_block shelx
_cod_depositor_comments
;
The following automatic conversions were performed:

data item '_exptl_crystal_density_meas' value 'not measured' was
changed to '?' -- the value is perceived as not measured.

Automatic conversion script
Id: cif_fix_values 6909 2019-04-08 15:41:33Z antanas 
;
_cod_original_cell_volume 1897.8(7)
_cod_database_code 4133490
_shelx_shelxl_version_number 2014/7
_shelx_space_group_comment
;
The symmetry employed for this shelxl refinement is uniquely defined
by the following loop, which should always be used as a source of
symmetry information in preference to the above space-group names.
They are only intended as comments.
;
_shelx_estimated_absorpt_t_min 0.945
_shelx_estimated_absorpt_t_max 0.995

loop_
_space_group_symop_operation_xyz
'x, y, z'
'-x+1/2, -y, z+1/2'
'-x, y+1/2, -z+1/2'
'x+1/2, -y+1/2, -z'
'-x, -y, -z'
'x-1/2, y, -z-1/2'
'x, -y-1/2, z-1/2'
'-x-1/2, y-1/2, z'

loop_
_atom_site_label
_atom_site_type_symbol
_atom_site_fract_x
_atom_site_fract_y
_atom_site_fract_z
_atom_site_U_iso_or_equiv
_atom_site_adp_type
_atom_site_occupancy
_atom_site_site_symmetry_order
_atom_site_calc_flag
_atom_site_refinement_flags_posn
_atom_site_refinement_flags_adp
S1 S 0.1771(2) 0.1003(2) 0.45684(12) 0.0899(10) Uani 1 1 d . .
S2 S 0.1142(3) 0.2912(2) 0.48215(13) 0.1028(11) Uani 1 1 d . .
N3 N -0.2779(6) 0.0404(4) 0.3682(2) 0.0450(14) Uani 1 1 d . .
H3 H -0.2360 -0.0369 0.3736 0.054 Uiso 1 1 calc R U
N4 N -0.3072(5) 0.2637(5) 0.3703(2) 0.0432(13) Uani 1 1 d . .
C3 C -0.4186(7) 0.0678(6) 0.3409(3) 0.0418(16) Uani 1 1 d . .
C8 C -0.4357(7) 0.2065(6) 0.3428(3) 0.0433(16) Uani 1 1 d . .
C2 C -0.2223(7) 0.1607(5) 0.3841(3) 0.0414(16) Uani 1 1 d . .
C6 C -0.6701(7) 0.1844(7) 0.2913(3) 0.0597(19) Uani 1 1 d . .
H6 H -0.7570 0.2225 0.2742 0.072 Uiso 1 1 calc R U
C1 C -0.0744(7) 0.1738(6) 0.4169(3) 0.0428(16) Uani 1 1 d . .
N2 N -0.0488(7) 0.2867(6) 0.4469(3) 0.074(2) Uani 1 1 d . .
C4 C -0.5264(7) -0.0176(7) 0.3138(3) 0.0533(18) Uani 1 1 d . .
H4 H -0.5140 -0.1104 0.3128 0.064 Uiso 1 1 calc R U
N1 N 0.0232(7) 0.0731(6) 0.4172(3) 0.078(2) Uani 1 1 d . .
C7 C -0.5634(7) 0.2658(7) 0.3185(3) 0.0542(18) Uani 1 1 d . .
H7 H -0.5771 0.3584 0.3203 0.065 Uiso 1 1 calc R U
C5 C -0.6506(7) 0.0445(7) 0.2890(3) 0.0574(19) Uani 1 1 d . .
H5 H -0.7248 -0.0075 0.2699 0.069 Uiso 1 1 calc R U

loop_
_atom_site_aniso_label
_atom_site_aniso_U_11
_atom_site_aniso_U_22
_atom_site_aniso_U_33
_atom_site_aniso_U_23
_atom_site_aniso_U_13
_atom_site_aniso_U_12
S1 0.0588(14) 0.0811(17) 0.130(2) -0.0080(13) -0.0352(13) 0.0099(11)
S2 0.111(2) 0.0730(16) 0.125(2) -0.0045(14) -0.0703(17) -0.0106(14)
N3 0.059(4) 0.020(3) 0.056(3) 0.002(2) 0.007(3) 0.000(2)
N4 0.055(3) 0.029(3) 0.045(3) 0.000(2) 0.000(3) -0.001(3)
C3 0.033(4) 0.050(4) 0.042(4) -0.002(3) -0.001(3) -0.003(3)
C8 0.049(4) 0.033(4) 0.048(4) 0.004(3) 0.001(3) -0.008(3)
C2 0.051(4) 0.024(3) 0.049(4) 0.001(3) 0.008(3) 0.000(3)
C6 0.042(4) 0.067(5) 0.070(5) 0.013(4) -0.020(4) -0.004(4)
C1 0.054(4) 0.032(4) 0.043(4) 0.001(3) -0.008(3) -0.005(3)
N2 0.083(5) 0.054(4) 0.085(4) -0.011(3) -0.047(4) 0.006(3)
C4 0.055(4) 0.048(4) 0.057(4) 0.001(3) 0.001(4) -0.006(4)
N1 0.055(4) 0.066(4) 0.111(6) -0.026(4) -0.024(4) 0.018(3)
C7 0.054(4) 0.043(4) 0.065(4) 0.007(3) -0.016(4) 0.005(4)
C5 0.049(4) 0.061(5) 0.062(4) 0.000(4) -0.014(4) -0.014(4)

loop_
_atom_type_symbol
_atom_type_description
_atom_type_scat_dispersion_real
_atom_type_scat_dispersion_imag
_atom_type_scat_source
C C 0.0033 0.0016 'International Tables Vol C Tables 4.2.6.8 and 6.1.1.4'
H H 0.0000 0.0000 'International Tables Vol C Tables 4.2.6.8 and 6.1.1.4'
N N 0.0061 0.0033 'International Tables Vol C Tables 4.2.6.8 and 6.1.1.4'
S S 0.1246 0.1234 'International Tables Vol C Tables 4.2.6.8 and 6.1.1.4'

loop_
_geom_angle_atom_site_label_1
_geom_angle_atom_site_label_2
_geom_angle_atom_site_label_3
_geom_angle
N1 S1 S2 94.2(2)
N2 S2 S1 94.8(2)
C2 N3 C3 104.8(5)
C2 N3 H3 127.6
C3 N3 H3 127.6
C2 N4 C8 103.8(5)
C8 C3 N3 106.1(5)
C8 C3 C4 122.8(6)
N3 C3 C4 131.0(6)
C7 C8 C3 120.3(6)
C7 C8 N4 130.3(6)
C3 C8 N4 109.3(5)
N4 C2 N3 115.9(5)
N4 C2 C1 122.7(5)
N3 C2 C1 121.3(5)
C7 C6 C5 121.3(6)
C7 C6 H6 119.4
C5 C6 H6 119.4
N1 C1 N2 122.3(6)
N1 C1 C2 120.2(5)
N2 C1 C2 117.5(5)
C1 N2 S2 114.0(5)
C5 C4 C3 115.5(6)
C5 C4 H4 122.3
C3 C4 H4 122.3
C1 N1 S1 114.6(5)
C6 C7 C8 117.9(6)
C6 C7 H7 121.1
C8 C7 H7 121.1
C4 C5 C6 122.2(6)
C4 C5 H5 118.9
C6 C5 H5 118.9

loop_
_geom_bond_atom_site_label_1
_geom_bond_atom_site_label_2
_geom_bond_distance
S1 N1 1.624(6)
S1 S2 2.054(3)
S2 N2 1.623(6)
N3 C2 1.338(7)
N3 C3 1.397(7)
N3 H3 0.8600
N4 C2 1.302(7)
N4 C8 1.397(7)
C3 C8 1.388(8)
C3 C4 1.401(9)
C8 C7 1.372(8)
C2 C1 1.487(9)
C6 C7 1.372(8)
C6 C5 1.403(10)
C6 H6 0.9300
C1 N1 1.318(8)
C1 N2 1.319(8)
C4 C5 1.364(9)
C4 H4 0.9300
C7 H7 0.9300
C5 H5 0.9300
